data_4311793
loop_
_publ_author_name
'Neil D. Draper'
'Raymond J. Batchelor'
'Pedro M. Aguiar'
'Scott Kroeker'
'Daniel B. Leznoff'

_publ_contact_author_address
; 
Chemistry Department
Simon Fraser University
8888 University Drive
Burnaby, BC
Canada, V5A 1S6
;
_publ_contact_author_email dleznoff@sfu.ca
_publ_contact_author_fax 604-291-3765
_publ_contact_author_name 'D. B. Leznoff'
_publ_contact_author_phone 604-291-4887
_publ_section_title
;
 Factors Affecting the Solid-State Structure and Dimensionality of Mercury
 Cyanide/Chloride Double Salts, and NMR Characterization of Coordination
 Geometries
;
_journal_name_full 'Inorganic Chemistry'
_journal_page_first 6557
_journal_page_last 6567
_journal_paper_doi 10.1021/ic049792e
_journal_volume 43
_journal_year 2004
_chemical_compound_source
;
?
;
_chemical_formula_moiety ' C8 H16 Cl2 Cu1 Hg2 N8 '
_chemical_formula_sum 'C8 H16 Cl2 Cu Hg2 N8'
_chemical_formula_weight 759.90
_chemical_name_systematic
; 
? 
;
_space_group_IT_number 2
_symmetry_cell_setting triclinic
_symmetry_space_group_name_Hall '-P 1'
_symmetry_space_group_name_H-M 'P -1'
_atom_sites_solution_hydrogens geom
_atom_sites_solution_primary direct
_cell_angle_alpha 70.43(2)
_cell_angle_beta 85.675(17)
_cell_angle_gamma 72.63(2)
_cell_formula_units_Z 1
_cell_length_a 6.3063(13)
_cell_length_b 8.132(3)
_cell_length_c 9.9615(18)
_cell_measurement_reflns_used 19
_cell_measurement_temperature 293
_cell_measurement_theta_max 25
_cell_measurement_theta_min 20
_cell_volume 459.2(2)
_diffrn_ambient_temperature 293
_diffrn_measured_fraction_theta_full 0.999
_diffrn_measured_fraction_theta_max 0.999
_diffrn_measurement_device_type
; 
Enraf-Nonius CAD4 
;
_diffrn_measurement_method \w/2\q
_diffrn_radiation_monochromator graphite
_diffrn_radiation_type 'Mo K\a'
_diffrn_radiation_wavelength 0.70930
_diffrn_reflns_av_R_equivalents 0.00
_diffrn_reflns_limit_h_max 8
_diffrn_reflns_limit_h_min -7
_diffrn_reflns_limit_k_max 10
_diffrn_reflns_limit_k_min 0
_diffrn_reflns_limit_l_max 12
_diffrn_reflns_limit_l_min -11
_diffrn_reflns_number 2091
_diffrn_reflns_theta_full 26.990
_diffrn_reflns_theta_max 26.990
_diffrn_reflns_theta_min 2.166
_diffrn_standards_decay_% 4.12
_diffrn_standards_interval_count 21
_diffrn_standards_interval_time 100
_diffrn_standards_number 2
_exptl_absorpt_coefficient_mu 18.12
_exptl_absorpt_correction_T_max 0.2188
_exptl_absorpt_correction_T_min 0.0482
_exptl_absorpt_correction_type psi-scan
_exptl_absorpt_process_details
; 
 Azimutal absorption correction (North et al, 1968) 
;
_exptl_crystal_colour ' purple '
_exptl_crystal_density_diffrn 2.748
_exptl_crystal_description ' platelet '
_exptl_crystal_F_000 343
_exptl_crystal_size_max 0.34
_exptl_crystal_size_mid 0.15
_exptl_crystal_size_min 0.05
_refine_ls_extinction_method None
_refine_ls_goodness_of_fit_ref 1.8352
_refine_ls_hydrogen_treatment mixed
_refine_ls_matrix_type full
_refine_ls_number_parameters 99
_refine_ls_number_reflns 1692
_refine_ls_number_restraints 0
_refine_ls_R_factor_all 0.0389
_refine_ls_R_factor_gt 0.0271
_refine_ls_shift/su_max 0.000738
_refine_ls_structure_factor_coef F
_refine_ls_weighting_details
;
 p=P(6)*max(Fo^2^,0) + (1-P(6))Fc^2^ 
 Method = SHELXL 97 (Sheldrick, 1997) 
 W = 1. / [Sigma^2^(F*)+(P(1)p)^2^+P(2)p+P(4)+P(5)Sin(theta) ] 
 P(i) are: 
 0.100E-01 0.00 0.00 0.00 0.00 1.00 
;
_refine_ls_weighting_scheme calc
_refine_ls_wR_factor_all 0.0307
_refine_ls_wR_factor_gt 0.0301
_refine_ls_wR_factor_ref 0.0301
_reflns_limit_h_max 8
_reflns_limit_h_min -7
_reflns_limit_k_max 10
_reflns_limit_k_min -9
_reflns_limit_l_max 12
_reflns_limit_l_min 0
_reflns_number_gt 1692
_reflns_number_total 2018
_reflns_threshold_expression I>2.50u(I)
_cod_data_source_file ic049792esi20040216_065452_5.cif
_cod_data_source_block '[CU(EN)2][HG(CN)2CL]2'
_cod_depositor_comments
;
The following automatic conversions were performed:
'_symmetry_cell_setting' value 'Triclinic' changed to 'triclinic'
according to '/home/saulius/struct/CIF-dictionaries/cif_core.dic'
dictionary named 'cif_core.dic' version 2.4.1 from 2010-06-29.

Automatic conversion script
Id: cif_fix_enum 1527 2010-12-29 10:47:43Z saulius 
;
_cod_original_sg_symbol_H-M 'P -1 '
_cod_original_formula_sum ' C8 H16 Cl2 Cu1 Hg2 N8 '
_cod_database_code 4311793

loop_
_symmetry_equiv_pos_as_xyz
x,y,z
-x,-y,-z

loop_
_atom_site_label
_atom_site_type_symbol
_atom_site_fract_x
_atom_site_fract_y
_atom_site_fract_z
_atom_site_U_iso_or_equiv
_atom_site_occupancy
_atom_site_adp_type
_atom_site_refinement_flags_posn
_atom_site_refinement_flags_adp
_atom_site_refinement_flags_occupancy
_atom_site_refinement_disorder_assembly
_atom_site_refinement_disorder_group
_atom_site_attached_hydrogens
Hg1 Hg 0.67792(4) 0.19489(4) -0.53351(3) 0.0503 1.0000 Uani . . . . . .
Cu1 Cu 1.0000 0.5000 0.0000 0.0447 1.0000 Uani S . . . . .
Cl1 Cl 0.8036(3) -0.1731(2) -0.46342(19) 0.0580 1.0000 Uani . . . . . .
N1 N 0.6427(14) 0.2111(15) -0.2189(9) 0.1049 1.0000 Uani . . . . . .
N2 N 0.7010(12) 0.3104(11) -0.8664(8) 0.0748 1.0000 Uani . . . . . .
N3 N 1.0933(10) 0.5325(9) 0.1732(6) 0.0594 1.0000 Uani . . . . . .
N4 N 0.7650(10) 0.7384(8) -0.0233(8) 0.0672 1.0000 Uani . . . . . .
C1 C 0.6532(12) 0.2048(13) -0.3282(8) 0.0646 1.0000 Uani . . . . . .
C2 C 0.6894(12) 0.2674(10) -0.7535(8) 0.0525 1.0000 Uani . . . . . .
C3 C 0.9088(15) 0.6707(14) 0.2096(10) 0.0794 1.0000 Uani . . . . . .
C4 C 0.8229(14) 0.8211(11) 0.0746(12) 0.0860 1.0000 Uani . . . . . .
H31 H 0.9613(15) 0.7157(14) 0.2731(10) 0.103(17) 1.0000 Uiso . . . . . .
H32 H 0.7944(15) 0.6184(14) 0.2531(10) 0.103(17) 1.0000 Uiso . . . . . .
H41 H 0.9338(14) 0.8796(11) 0.0347(12) 0.106(17) 1.0000 Uiso . . . . . .
H42 H 0.6948(14) 0.9077(11) 0.0925(12) 0.106(17) 1.0000 Uiso . . . . . .
H51 H 1.2197(10) 0.5722(9) 0.1551(6) 0.076(13) 1.0000 Uiso . . . . . .
H52 H 1.1235(10) 0.4226(9) 0.2481(6) 0.076(13) 1.0000 Uiso . . . . . .
H61 H 0.7608(10) 0.8160(8) -0.1167(8) 0.079(13) 1.0000 Uiso . . . . . .
H62 H 0.6270(10) 0.7183(8) -0.0013(8) 0.079(13) 1.0000 Uiso . . . . . .

loop_
_atom_site_aniso_label
_atom_site_aniso_U_11
_atom_site_aniso_U_22
_atom_site_aniso_U_33
_atom_site_aniso_U_23
_atom_site_aniso_U_13
_atom_site_aniso_U_12
Hg1 0.05209(17) 0.05894(17) 0.04186(14) -0.01672(11) 0.00251(10) -0.01921(12)
Cu1 0.0442(6) 0.0444(6) 0.0398(5) -0.0085(4) -0.0004(4) -0.0105(5)
Cl1 0.0423(9) 0.0533(10) 0.0713(11) -0.0085(8) -0.0030(8) -0.0160(7)
N1 0.080(6) 0.201(10) 0.079(5) -0.077(6) 0.025(4) -0.076(6)
N2 0.077(5) 0.088(5) 0.061(4) -0.016(4) 0.004(3) -0.035(4)
N3 0.062(4) 0.076(4) 0.049(3) -0.018(3) 0.004(3) -0.036(3)
N4 0.045(3) 0.051(3) 0.096(5) -0.013(3) 0.000(3) -0.012(3)
C1 0.046(4) 0.105(6) 0.063(5) -0.044(5) 0.013(3) -0.035(4)
C2 0.053(4) 0.060(4) 0.049(4) -0.011(3) 0.000(3) -0.029(3)
C3 0.069(6) 0.108(7) 0.100(7) -0.070(6) 0.029(5) -0.046(5)
C4 0.060(5) 0.064(5) 0.157(10) -0.059(6) 0.035(6) -0.032(4)

loop_
_atom_type_symbol
_atom_type_scat_dispersion_real
_atom_type_scat_dispersion_imag
_atom_type_scat_Cromer_Mann_a1
_atom_type_scat_Cromer_Mann_b1
_atom_type_scat_Cromer_Mann_a2
_atom_type_scat_Cromer_Mann_b2
_atom_type_scat_Cromer_Mann_a3
_atom_type_scat_Cromer_Mann_b3
_atom_type_scat_Cromer_Mann_a4
_atom_type_scat_Cromer_Mann_b4
_atom_type_scat_Cromer_Mann_c
_atom_type_scat_source
'Hg  ' -3.0840 9.2230 20.6809 0.5450 19.0417 8.4484 21.6575 1.5729 5.9676 38.3246 12.6089 International_Tables_Vol_IV_Table_2.2B
'Cu  ' 0.2630 1.2660 13.3380 3.5828 7.1676 0.2470 5.6158 11.3966 1.6735 64.8127 1.1910 International_Tables_Vol_IV_Table_2.2B
'Cl  ' 0.1320 0.1590 11.4604 0.0104 7.1964 1.1662 6.2556 18.5194 1.6455 47.7784 -9.5574 International_Tables_Vol_IV_Table_2.2B
'N   ' 0.0040 0.0030 12.2126 0.0057 3.1322 9.8933 2.0125 28.9975 1.1663 0.5826 -11.5290 International_Tables_Vol_IV_Table_2.2B
'C   ' 0.0020 0.0020 2.3100 20.8439 1.0200 10.2075 1.5886 0.5687 0.8650 51.6512 0.2156 International_Tables_Vol_IV_Table_2.2B
'H   ' 0.0000 0.0000 0.4930 10.5109 0.3229 26.1257 0.1402 3.1424 0.0408 57.7998 0.0030 International_Tables_Vol_IV_Table_2.2B

loop_
_geom_angle_atom_site_label_1
_geom_angle_site_symmetry_1
_geom_angle_atom_site_label_2
_geom_angle_site_symmetry_2
_geom_angle_atom_site_label_3
_geom_angle_site_symmetry_3
_geom_angle
_geom_angle_publ_flag
C2 . Hg1 . C1 . 162.9(3) yes
C2 . Hg1 . N1 . 162.7(3) yes
C1 . Hg1 . N1 . 0.4(2) yes
C2 . Hg1 . Cl1 . 99.8(2) yes
C1 . Hg1 . Cl1 . 97.1(3) yes
N1 . Hg1 . Cl1 . 97.3(2) yes
C2 . Hg1 . Cl1 2_654 91.51(19) yes
C1 . Hg1 . Cl1 2_654 92.31(19) yes
N1 . Hg1 . Cl1 2_654 92.67(14) yes
Cl1 . Hg1 . Cl1 2_654 85.89(6) yes
N4 . Cu1 . N3 . 84.8(3) yes
N4 . Cu1 . N3 2_765 95.2(3) yes
N3 . Cu1 . N3 2_765 179.994 yes
N4 . Cu1 . N4 2_765 179.994 yes
N3 . Cu1 . N4 2_765 95.2(3) yes
N3 2_765 Cu1 . N4 2_765 84.8(3) yes
Hg1 . Cl1 . Hg1 2_654 94.11(6) yes
C1 . N1 . Hg1 . 0.7(5) yes
H52 . N3 . H51 . 109.47(3) no
H52 . N3 . C3 . 110.0(4) no
H51 . N3 . C3 . 109.9(4) no
H52 . N3 . Cu1 . 109.87(18) no
H51 . N3 . Cu1 . 109.90(17) no
C3 . N3 . Cu1 . 107.7(5) yes
H62 . N4 . H61 . 109.47(2) no
H62 . N4 . C4 . 110.0(4) no
H61 . N4 . C4 . 109.6(5) no
H62 . N4 . Cu1 . 109.90(18) no
H61 . N4 . Cu1 . 109.9(2) no
C4 . N4 . Cu1 . 108.0(5) yes
Hg1 . C1 . N1 . 178.9(7) yes
Hg1 . C2 . N2 . 176.4(7) yes
H32 . C3 . H31 . 109.467(19) no
H32 . C3 . C4 . 110.0(5) no
H31 . C3 . C4 . 110.2(5) no
H32 . C3 . N3 . 109.9(4) no
H31 . C3 . N3 . 109.8(4) no
C4 . C3 . N3 . 107.4(7) yes
H42 . C4 . H41 . 109.47(3) no
H42 . C4 . N4 . 110.1(4) no
H41 . C4 . N4 . 110.3(4) no
H42 . C4 . C3 . 109.9(5) no
H41 . C4 . C3 . 110.0(5) no
N4 . C4 . C3 . 107.0(7) yes

loop_
_geom_bond_atom_site_label_1
_geom_bond_site_symmetry_1
_geom_bond_atom_site_label_2
_geom_bond_site_symmetry_2
_geom_bond_distance
_geom_bond_publ_flag
Hg1 . C2 . 2.071(7) yes
Hg1 . C1 . 2.066(8) yes
Hg1 . N1 . 3.169(8) yes
Hg1 . Cl1 . 2.709(2) yes
Hg1 . Cl1 2_654 3.0972(17) yes
Cu1 . N4 . 2.011(6) yes
Cu1 . N3 . 1.986(6) yes
Cu1 . N3 2_765 1.986(6) yes
Cu1 . N4 2_765 2.011(6) yes
N1 . C1 . 1.103(10) yes
N2 . C2 . 1.064(9) yes
N3 . H52 . 0.9300(3) no
N3 . H51 . 0.9300(2) no
N3 . C3 . 1.475(10) yes
N4 . H62 . 0.92999(19) no
N4 . H61 . 0.9300(3) no
N4 . C4 . 1.476(12) yes
C3 . H32 . 0.9500(2) no
C3 . H31 . 0.95000(18) no
C3 . C4 . 1.486(13) yes
C4 . H42 . 0.9500(3) no
C4 . H41 . 0.9500(2) no
